data_2022492
loop_
_publ_author_name
'Rojkiewicz, Marcin'
'Ku\'s, Piotr'
'Ksia\.zek, Maria'
'Kusz, Joachim'

_publ_section_title
;
 Crystallographic characterization of three cathinone hydrochlorides new
 on the NPS market: 1-(4-methylphenyl)-2-(pyrrolidin-1-yl)hexan-1-one
 (4-MPHP), 4-methyl-1-phenyl-2-(pyrrolidin-1-yl)pentan-1-one (\a-PiHP) and
 2-(methylamino)-1-(4-methylphenyl)pentan-1-one (4-MPD)
;
_journal_coeditor_code DG3025
_journal_issue 1
_journal_name_full 'Acta Crystallographica Section C'
_journal_page_first
;
;
_journal_paper_doi 10.1107/S2053229621013401
_journal_volume 78
_journal_year 2022
_chemical_formula_iupac 'C17 H26 N O +, Cl -'
_chemical_formula_moiety 'C17 H26 N O +, Cl -'
_chemical_formula_sum 'C17 H26 Cl N O'
_chemical_formula_weight 295.84
_chemical_name_systematic
;
1-[1-(4-Methylphenyl)-1-oxohexan-2-yl]pyrrolidin-1-ium chloride
;
_space_group_crystal_system monoclinic
_space_group_IT_number 14
_space_group_name_Hall '-P 2ybc'
_space_group_name_H-M_alt 'P 1 21/c 1'
_atom_sites_solution_hydrogens geom
_audit_creation_method SHELXL-2018/3
_cell_angle_alpha 90
_cell_angle_beta 108.635(7)
_cell_angle_gamma 90
_cell_formula_units_Z 4
_cell_length_a 17.0494(9)
_cell_length_b 6.9334(3)
_cell_length_c 15.2410(10)
_cell_measurement_reflns_used 2886
_cell_measurement_temperature 294.0(10)
_cell_measurement_theta_max 73.6230
_cell_measurement_theta_min 5.4280
_cell_volume 1707.19(18)
_computing_cell_refinement
;
CrysAlis PRO (Rigaku OD, 2015)
;
_computing_data_collection
;
CrysAlis PRO (Rigaku OD, 2015)
;
_computing_data_reduction
;
CrysAlis PRO (Rigaku OD, 2015)
;
_computing_structure_refinement
;
SHELXL2018 (Sheldrick, 2015)
;
_computing_structure_solution
;
SHELXS2013 (Sheldrick, 2008)
;
_diffrn_ambient_temperature 294.0(10)
_diffrn_detector_area_resol_mean 10.4498
_diffrn_measured_fraction_theta_full 1.000
_diffrn_measured_fraction_theta_max 0.978
_diffrn_measurement_device_type
;
Agilent SuperNova diffractometer with an Atlas detector
;
_diffrn_measurement_method '\w scans'
_diffrn_radiation_type CuK\a
_diffrn_radiation_wavelength 1.54184
_diffrn_reflns_av_R_equivalents 0.0473
_diffrn_reflns_av_unetI/netI 0.0425
_diffrn_reflns_limit_h_max 16
_diffrn_reflns_limit_h_min -21
_diffrn_reflns_limit_k_max 8
_diffrn_reflns_limit_k_min -8
_diffrn_reflns_limit_l_max 18
_diffrn_reflns_limit_l_min -18
_diffrn_reflns_number 11711
_diffrn_reflns_theta_full 67.684
_diffrn_reflns_theta_max 74.291
_diffrn_reflns_theta_min 5.476
_diffrn_source 'micro-focus sealed X-ray tube'
_exptl_absorpt_coefficient_mu 1.936
_exptl_absorpt_correction_T_max 1.00000
_exptl_absorpt_correction_T_min 0.47960
_exptl_absorpt_correction_type multi-scan
_exptl_absorpt_process_details
;
(CrysAlis PRO; Rigaku OD, 2015)
;
_exptl_crystal_colour colorless
_exptl_crystal_density_diffrn 1.151
_exptl_crystal_description polyhedron
_exptl_crystal_F_000 640
_exptl_crystal_size_max 0.080
_exptl_crystal_size_mid 0.080
_exptl_crystal_size_min 0.040
_refine_diff_density_max 0.197
_refine_diff_density_min -0.165
_refine_ls_extinction_coef 0.0019(3)
_refine_ls_extinction_expression Fc^*^=kFc[1+0.001xFc^2^\l^3^/sin(2\q)]^-1/4^
_refine_ls_extinction_method
;
SHELXL2018 (Sheldrick, 2015)
;
_refine_ls_goodness_of_fit_ref 1.025
_refine_ls_hydrogen_treatment constr
_refine_ls_matrix_type full
_refine_ls_number_parameters 184
_refine_ls_number_reflns 3400
_refine_ls_number_restraints 0
_refine_ls_restrained_S_all 1.025
_refine_ls_R_factor_all 0.0839
_refine_ls_R_factor_gt 0.0499
_refine_ls_shift/su_max 0.000
_refine_ls_shift/su_mean 0.000
_refine_ls_structure_factor_coef Fsqd
_refine_ls_weighting_details 'w=1/[\s^2^(Fo^2^)+(0.0618P)^2^+0.2600P] where P=(Fo^2^+2Fc^2^)/3'
_refine_ls_weighting_scheme calc
_refine_ls_wR_factor_gt 0.1203
_refine_ls_wR_factor_ref 0.1426
_reflns_number_gt 2207
_reflns_number_total 3400
_reflns_threshold_expression 'I > 2\s(I)'
_cod_data_source_file dg3025sup1.cif
_cod_data_source_block ch20_pk1269
_cod_original_cell_volume 1707.19(17)
_cod_original_sg_symbol_H-M 'P 21/c'
_cod_database_code 2022492
_shelx_space_group_comment
;
The symmetry employed for this shelxl refinement is uniquely defined
by the following loop, which should always be used as a source of
symmetry information in preference to the above space-group names.
They are only intended as comments.
;
_shelx_estimated_absorpt_t_min 0.861
_shelx_estimated_absorpt_t_max 0.927

loop_
_space_group_symop_operation_xyz
'x, y, z'
'-x, y+1/2, -z+1/2'
'-x, -y, -z'
'x, -y-1/2, z-1/2'

loop_
_atom_site_type_symbol
_atom_site_label
_atom_site_fract_x
_atom_site_fract_y
_atom_site_fract_z
_atom_site_U_iso_or_equiv
_atom_site_adp_type
_atom_site_calc_flag
_atom_site_occupancy
_atom_site_disorder_assembly
_atom_site_disorder_group
Cl Cl1 0.61628(4) 0.21454(8) 0.18970(5) 0.0621(2) Uani d 1 . .
O O1 0.78864(13) 0.5776(3) 0.21150(16) 0.0775(6) Uani d 1 . .
C C1 0.85218(15) 0.8538(4) 0.29481(19) 0.0528(6) Uani d 1 . .
C C2 0.84184(17) 1.0456(4) 0.3143(2) 0.0702(8) Uani d 1 . .
H H2 0.788906 1.096729 0.301281 0.084 Uiso calc 1 . .
C C3 0.91037(18) 1.1609(5) 0.3530(3) 0.0789(9) Uani d 1 . .
H H3 0.902740 1.289614 0.365389 0.095 Uiso calc 1 . .
C C4 0.98949(17) 1.0901(5) 0.3736(2) 0.0696(8) Uani d 1 . .
C C5 0.99912(18) 0.9007(5) 0.3519(2) 0.0785(9) Uani d 1 . .
H H5 1.052157 0.850882 0.363885 0.094 Uiso calc 1 . .
C C6 0.93187(16) 0.7839(4) 0.3128(2) 0.0686(8) Uani d 1 . .
H H6 0.939955 0.656695 0.298373 0.082 Uiso calc 1 . .
C C7 0.78160(15) 0.7207(4) 0.25425(19) 0.0536(6) Uani d 1 . .
C C8 0.70078(14) 0.7615(3) 0.27361(18) 0.0484(6) Uani d 1 . .
H H8 0.688691 0.899563 0.264428 0.058 Uiso calc 1 . .
N N1 0.63213(11) 0.6520(3) 0.20618(14) 0.0464(5) Uani d 1 . .
H H1 0.646988 0.514934 0.212087 0.056 Uiso calc 1 . .
C C9 0.61602(19) 0.7095(4) 0.10622(19) 0.0698(8) Uani d 1 . .
H H9A 0.629238 0.604290 0.071400 0.084 Uiso calc 1 . .
H H9B 0.649002 0.820988 0.102048 0.084 Uiso calc 1 . .
C C10 0.5243(2) 0.7569(5) 0.0696(2) 0.0929(12) Uani d 1 . .
H H10A 0.515502 0.894662 0.072396 0.111 Uiso calc 1 . .
H H10B 0.500605 0.714370 0.005961 0.111 Uiso calc 1 . .
C C11 0.48658(18) 0.6512(5) 0.1310(2) 0.0776(9) Uani d 1 . .
H H11A 0.477739 0.516410 0.113569 0.093 Uiso calc 1 . .
H H11B 0.434327 0.708661 0.129621 0.093 Uiso calc 1 . .
C C12 0.55060(15) 0.6738(4) 0.2243(2) 0.0596(7) Uani d 1 . .
H H12A 0.544286 0.575216 0.266684 0.072 Uiso calc 1 . .
H H12B 0.546496 0.799652 0.250288 0.072 Uiso calc 1 . .
C C13 0.71033(15) 0.7113(4) 0.37435(17) 0.0523(6) Uani d 1 . .
H H13A 0.750494 0.798606 0.414410 0.063 Uiso calc 1 . .
H H13B 0.657781 0.733874 0.384584 0.063 Uiso calc 1 . .
C C14 0.73739(17) 0.5056(4) 0.40294(18) 0.0589(7) Uani d 1 . .
H H14A 0.702604 0.418251 0.357157 0.071 Uiso calc 1 . .
H H14B 0.793801 0.489106 0.402652 0.071 Uiso calc 1 . .
C C15 0.7334(2) 0.4492(5) 0.4974(2) 0.0711(8) Uani d 1 . .
H H15A 0.768370 0.535813 0.543392 0.085 Uiso calc 1 . .
H H15B 0.677029 0.465355 0.497886 0.085 Uiso calc 1 . .
C C16 0.7600(3) 0.2468(6) 0.5238(3) 0.1066(13) Uani d 1 . .
H H16A 0.725128 0.159849 0.479130 0.160 Uiso calc 1 . .
H H16B 0.755754 0.219516 0.583829 0.160 Uiso calc 1 . .
H H16C 0.816398 0.230562 0.525367 0.160 Uiso calc 1 . .
C C17 1.0640(2) 1.2168(6) 0.4200(3) 0.0996(12) Uani d 1 . .
H H17A 1.078255 1.205163 0.485982 0.149 Uiso calc 1 . .
H H17B 1.050735 1.348696 0.402216 0.149 Uiso calc 1 . .
H H17C 1.109971 1.176513 0.400987 0.149 Uiso calc 1 . .

loop_
_atom_site_aniso_label
_atom_site_aniso_U_11
_atom_site_aniso_U_22
_atom_site_aniso_U_33
_atom_site_aniso_U_12
_atom_site_aniso_U_13
_atom_site_aniso_U_23
Cl1 0.0698(4) 0.0326(3) 0.0768(5) 0.0022(3) 0.0135(3) -0.0021(3)
O1 0.0762(13) 0.0633(12) 0.1053(17) -0.0081(10) 0.0463(12) -0.0286(12)
C1 0.0487(13) 0.0505(13) 0.0602(15) -0.0016(11) 0.0188(11) 0.0001(12)
C2 0.0499(14) 0.0529(16) 0.108(3) -0.0041(12) 0.0251(15) -0.0080(16)
C3 0.0607(17) 0.0615(18) 0.114(3) -0.0131(13) 0.0276(17) -0.0149(18)
C4 0.0553(16) 0.086(2) 0.0664(18) -0.0167(14) 0.0179(14) -0.0018(16)
C5 0.0469(15) 0.095(3) 0.088(2) 0.0052(15) 0.0144(15) 0.0022(19)
C6 0.0554(15) 0.0667(17) 0.084(2) 0.0064(13) 0.0224(14) -0.0010(16)
C7 0.0599(14) 0.0435(13) 0.0606(15) 0.0006(11) 0.0238(12) -0.0003(12)
C8 0.0472(12) 0.0342(11) 0.0621(15) -0.0016(9) 0.0151(11) -0.0043(10)
N1 0.0505(11) 0.0318(9) 0.0539(12) 0.0006(7) 0.0127(9) 0.0018(8)
C9 0.091(2) 0.0595(16) 0.0535(16) -0.0123(15) 0.0160(15) 0.0080(13)
C10 0.108(3) 0.066(2) 0.072(2) 0.0056(18) -0.0191(19) 0.0051(16)
C11 0.0610(17) 0.0709(19) 0.086(2) 0.0076(14) 0.0019(16) -0.0114(17)
C12 0.0455(13) 0.0559(16) 0.0729(18) 0.0052(11) 0.0125(12) -0.0050(13)
C13 0.0516(13) 0.0485(13) 0.0562(15) -0.0006(11) 0.0164(11) -0.0128(12)
C14 0.0636(15) 0.0561(15) 0.0559(15) 0.0095(12) 0.0176(13) 0.0012(12)
C15 0.0793(19) 0.079(2) 0.0570(17) -0.0020(15) 0.0239(15) 0.0016(15)
C16 0.119(3) 0.111(3) 0.096(3) 0.035(2) 0.043(2) 0.047(2)
C17 0.0670(19) 0.130(3) 0.095(3) -0.035(2) 0.0172(18) -0.017(2)

loop_
_atom_type_symbol
_atom_type_description
_atom_type_scat_dispersion_real
_atom_type_scat_dispersion_imag
_atom_type_scat_source
C C 0.0181 0.0091 'International Tables Vol C Tables 4.2.6.8 and 6.1.1.4'
H H 0.0000 0.0000 'International Tables Vol C Tables 4.2.6.8 and 6.1.1.4'
N N 0.0311 0.0180 'International Tables Vol C Tables 4.2.6.8 and 6.1.1.4'
O O 0.0492 0.0322 'International Tables Vol C Tables 4.2.6.8 and 6.1.1.4'
Cl Cl 0.3639 0.7018 'International Tables Vol C Tables 4.2.6.8 and 6.1.1.4'

loop_
_geom_angle_atom_site_label_1
_geom_angle_atom_site_label_2
_geom_angle_atom_site_label_3
_geom_angle_site_symmetry_1
_geom_angle_site_symmetry_3
_geom_angle
_geom_angle_publ_flag
C6 C1 C2 . . 118.5(2) ?
C6 C1 C7 . . 118.6(2) ?
C2 C1 C7 . . 122.9(2) ?
C3 C2 C1 . . 119.9(3) ?
C3 C2 H2 . . 120.1 ?
C1 C2 H2 . . 120.1 ?
C4 C3 C2 . . 121.7(3) ?
C4 C3 H3 . . 119.2 ?
C2 C3 H3 . . 119.2 ?
C3 C4 C5 . . 118.0(3) ?
C3 C4 C17 . . 120.9(3) ?
C5 C4 C17 . . 121.1(3) ?
C6 C5 C4 . . 121.3(3) ?
C6 C5 H5 . . 119.4 ?
C4 C5 H5 . . 119.4 ?
C5 C6 C1 . . 120.6(3) ?
C5 C6 H6 . . 119.7 ?
C1 C6 H6 . . 119.7 ?
O1 C7 C1 . . 121.7(2) ?
O1 C7 C8 . . 120.4(2) ?
C1 C7 C8 . . 117.8(2) ?
N1 C8 C7 . . 109.29(19) ?
N1 C8 C13 . . 112.52(19) ?
C7 C8 C13 . . 109.8(2) ?
N1 C8 H8 . . 108.4 ?
C7 C8 H8 . . 108.4 ?
C13 C8 H8 . . 108.4 ?
C8 N1 C12 . . 112.83(19) ?
C8 N1 C9 . . 114.14(19) ?
C12 N1 C9 . . 106.0(2) ?
C8 N1 H1 . . 107.9 ?
C12 N1 H1 . . 107.9 ?
C9 N1 H1 . . 107.9 ?
N1 C9 C10 . . 105.2(3) ?
N1 C9 H9A . . 110.7 ?
C10 C9 H9A . . 110.7 ?
N1 C9 H9B . . 110.7 ?
C10 C9 H9B . . 110.7 ?
H9A C9 H9B . . 108.8 ?
C11 C10 C9 . . 105.3(2) ?
C11 C10 H10A . . 110.7 ?
C9 C10 H10A . . 110.7 ?
C11 C10 H10B . . 110.7 ?
C9 C10 H10B . . 110.7 ?
H10A C10 H10B . . 108.8 ?
C10 C11 C12 . . 102.4(2) ?
C10 C11 H11A . . 111.3 ?
C12 C11 H11A . . 111.3 ?
C10 C11 H11B . . 111.3 ?
C12 C11 H11B . . 111.3 ?
H11A C11 H11B . . 109.2 ?
C11 C12 N1 . . 104.5(2) ?
C11 C12 H12A . . 110.9 ?
N1 C12 H12A . . 110.9 ?
C11 C12 H12B . . 110.9 ?
N1 C12 H12B . . 110.9 ?
H12A C12 H12B . . 108.9 ?
C14 C13 C8 . . 115.2(2) ?
C14 C13 H13A . . 108.5 ?
C8 C13 H13A . . 108.5 ?
C14 C13 H13B . . 108.5 ?
C8 C13 H13B . . 108.5 ?
H13A C13 H13B . . 107.5 ?
C15 C14 C13 . . 114.4(2) ?
C15 C14 H14A . . 108.7 ?
C13 C14 H14A . . 108.7 ?
C15 C14 H14B . . 108.7 ?
C13 C14 H14B . . 108.7 ?
H14A C14 H14B . . 107.6 ?
C16 C15 C14 . . 113.4(3) ?
C16 C15 H15A . . 108.9 ?
C14 C15 H15A . . 108.9 ?
C16 C15 H15B . . 108.9 ?
C14 C15 H15B . . 108.9 ?
H15A C15 H15B . . 107.7 ?
C15 C16 H16A . . 109.5 ?
C15 C16 H16B . . 109.5 ?
H16A C16 H16B . . 109.5 ?
C15 C16 H16C . . 109.5 ?
H16A C16 H16C . . 109.5 ?
H16B C16 H16C . . 109.5 ?
C4 C17 H17A . . 109.5 ?
C4 C17 H17B . . 109.5 ?
H17A C17 H17B . . 109.5 ?
C4 C17 H17C . . 109.5 ?
H17A C17 H17C . . 109.5 ?
H17B C17 H17C . . 109.5 ?

loop_
_geom_bond_atom_site_label_1
_geom_bond_atom_site_label_2
_geom_bond_site_symmetry_2
_geom_bond_distance
_geom_bond_publ_flag
O1 C7 . 1.214(3) ?
C1 C6 . 1.385(4) ?
C1 C2 . 1.386(4) ?
C1 C7 . 1.485(3) ?
C2 C3 . 1.383(4) ?
C2 H2 . 0.9300 ?
C3 C4 . 1.374(4) ?
C3 H3 . 0.9300 ?
C4 C5 . 1.376(4) ?
C4 C17 . 1.520(4) ?
C5 C6 . 1.374(4) ?
C5 H5 . 0.9300 ?
C6 H6 . 0.9300 ?
C7 C8 . 1.525(3) ?
C8 N1 . 1.495(3) ?
C8 C13 . 1.531(4) ?
C8 H8 . 0.9800 ?
N1 C12 . 1.509(3) ?
N1 C9 . 1.513(3) ?
N1 H1 . 0.9800 ?
C9 C10 . 1.518(5) ?
C9 H9A . 0.9700 ?
C9 H9B . 0.9700 ?
C10 C11 . 1.487(5) ?
C10 H10A . 0.9700 ?
C10 H10B . 0.9700 ?
C11 C12 . 1.499(4) ?
C11 H11A . 0.9700 ?
C11 H11B . 0.9700 ?
C12 H12A . 0.9700 ?
C12 H12B . 0.9700 ?
C13 C14 . 1.519(4) ?
C13 H13A . 0.9700 ?
C13 H13B . 0.9700 ?
C14 C15 . 1.514(4) ?
C14 H14A . 0.9700 ?
C14 H14B . 0.9700 ?
C15 C16 . 1.491(5) ?
C15 H15A . 0.9700 ?
C15 H15B . 0.9700 ?
C16 H16A . 0.9600 ?
C16 H16B . 0.9600 ?
C16 H16C . 0.9600 ?
C17 H17A . 0.9600 ?
C17 H17B . 0.9600 ?
C17 H17C . 0.9600 ?

_cod_database_fobs_code 2022492
